data_7005149
loop_
_publ_author_name
'L\'opez-Torres, Elena'
'Cowley, Andrew R.'
'Dilworth, Jonathan R.'

_publ_section_title
;
 Complexation versus thiadiazole formation for reactions of
 thiosemicarbazides with copper(II).
;
_journal_issue 12
_journal_name_full 'Dalton transactions (Cambridge, England : 2003)'
_journal_page_first 1194
_journal_page_last 1196
_journal_paper_doi 10.1039/b617186a
_journal_year 2007
_chemical_compound_source
;
synthesis as described
;
_chemical_formula_moiety ' 2 ( C9 H10 N3 S ), Cl4 Cu '
_chemical_formula_sum 'C18 H20 Cl4 Cu N6 S2'
_chemical_formula_weight 589.89
_chemical_name_systematic
;
?
;
_space_group_IT_number 2
_symmetry_cell_setting triclinic
_symmetry_space_group_name_Hall '-P 1'
_symmetry_space_group_name_H-M 'P -1'
_atom_sites_solution_hydrogens geom
_atom_sites_solution_primary direct
_cell_angle_alpha 80.9969(10)
_cell_angle_beta 88.6086(10)
_cell_angle_gamma 85.1073(9)
_cell_formula_units_Z 2
_cell_length_a 7.3900(2)
_cell_length_b 9.9448(2)
_cell_length_c 16.1842(3)
_cell_measurement_reflns_used 17872
_cell_measurement_temperature 150
_cell_measurement_theta_max 28
_cell_measurement_theta_min 5
_cell_volume 1170.40(5)
_computing_cell_refinement
;
KappaCCD software 'DENZO' (Otwinowski & Minor, 1996)
;
_computing_data_collection
;
KappaCCD software 'Collect' (Nonius, 2000)
;
_computing_data_reduction
;
KappaCCD software 'DENZO' (Otwinowski & Minor, 1996)
;
_computing_publication_material
;
CRYSTALS (Watkin et al, 2001)
;
_computing_structure_refinement
;
CRYSTALS (Watkin et al, 2001)
;
_computing_structure_solution 'SIR92 (Giacovazzo et al, 1992)'
_diffrn_ambient_temperature 150
_diffrn_measured_fraction_theta_full 0.999
_diffrn_measured_fraction_theta_max 0.999
_diffrn_measurement_device_type
;
Nonius KappaCCD
;
_diffrn_measurement_method \w
_diffrn_radiation_monochromator graphite
_diffrn_radiation_type 'Mo K\a'
_diffrn_radiation_wavelength 0.71073
_diffrn_reflns_av_R_equivalents 0.039
_diffrn_reflns_limit_h_max 9
_diffrn_reflns_limit_h_min -9
_diffrn_reflns_limit_k_max 12
_diffrn_reflns_limit_k_min -12
_diffrn_reflns_limit_l_max 20
_diffrn_reflns_limit_l_min -20
_diffrn_reflns_number 17872
_diffrn_reflns_theta_full 27.471
_diffrn_reflns_theta_max 27.471
_diffrn_reflns_theta_min 5.102
_diffrn_standards_decay_% 0.00
_diffrn_standards_interval_count 0
_diffrn_standards_interval_time 0
_diffrn_standards_number 0
_exptl_absorpt_coefficient_mu 1.588
_exptl_absorpt_correction_T_max 0.73
_exptl_absorpt_correction_T_min 0.64
_exptl_absorpt_correction_type multi-scan
_exptl_absorpt_process_details
;
Denzo/Scalepack (Otwinowski & Minor, 1996)
;
_exptl_crystal_colour ' green-yellow '
_exptl_crystal_density_diffrn 1.674
_exptl_crystal_description ' fragment '
_exptl_crystal_F_000 598
_exptl_crystal_size_max 0.28
_exptl_crystal_size_mid 0.28
_exptl_crystal_size_min 0.20
_exptl_crystal_thermal_history
;
The material was crystallised at ambient temperature. A suitable crystal
was cooled rapidly to 150K for single-crystal X-ray diffraction analysis.
;
_refine_diff_density_max 0.47
_refine_diff_density_min -0.51
_refine_ls_extinction_method None
_refine_ls_goodness_of_fit_ref 1.0827
_refine_ls_hydrogen_treatment mixed
_refine_ls_matrix_type full
_refine_ls_number_parameters 288
_refine_ls_number_reflns 4108
_refine_ls_number_restraints 0
_refine_ls_R_factor_all 0.0421
_refine_ls_R_factor_gt 0.0310
_refine_ls_shift/su_max 0.010918
_refine_ls_structure_factor_coef F
_refine_ls_weighting_details
;
Method, part 1, Chebychev polynomial, (Watkin, 1994, Prince, 1982)
[weight] = 1.0/[A~0~*T~0~(x)+A~1~*T~1~(x) ... +A~n-1~]*T~n-1~(x)]
where A~i~ are the Chebychev coefficients listed below and x= Fcalc/Fmax
Method = Robust Weighting (Prince, 1982)
W = [weight] * [1-(deltaF/6*sigmaF)^2^]^2^
A~i~ are:
0.470 0.258 0.194
;
_refine_ls_weighting_scheme calc
_refine_ls_wR_factor_all 0.0488
_refine_ls_wR_factor_gt 0.0357
_refine_ls_wR_factor_ref 0.0357
_reflns_limit_h_max 9
_reflns_limit_h_min -9
_reflns_limit_k_max 12
_reflns_limit_k_min -12
_reflns_limit_l_max 20
_reflns_limit_l_min 0
_reflns_number_gt 4108
_reflns_number_total 5319
_reflns_threshold_expression I>3.00u(I)
_cod_data_source_file b617186a.txt
_cod_data_source_block arc1564
_cod_depositor_comments
;
The following automatic conversions were performed:
'_symmetry_cell_setting' value 'Triclinic' changed to 'triclinic'
according to '/home/saulius/struct/CIF-dictionaries/cif_core.dic'
dictionary named 'cif_core.dic' version 2.4.1 from 2010-06-29.

Automatic conversion script
Id: cif_fix_enum 1527 2010-12-29 10:47:43Z saulius 
;
_cod_original_sg_symbol_H-M 'P -1 '
_cod_original_formula_sum ' C18 H20 Cl4 Cu N6 S2 '
_cod_database_code 7005149

loop_
_symmetry_equiv_pos_as_xyz
x,y,z
-x,-y,-z

loop_
_atom_site_label
_atom_site_type_symbol
_atom_site_fract_x
_atom_site_fract_y
_atom_site_fract_z
_atom_site_U_iso_or_equiv
_atom_site_occupancy
_atom_site_adp_type
S1 S 0.27840(11) 0.61735(6) -0.04778(4) 0.0383 1.0000 Uani
C1 C 0.2460(3) 0.7937(2) -0.04446(14) 0.0256 1.0000 Uani
N1 N 0.1835(3) 0.86723(19) -0.11398(12) 0.0249 1.0000 Uani
N2 N 0.1603(3) 0.7804(2) -0.17051(13) 0.0282 1.0000 Uani
N3 N 0.2873(3) 0.8412(2) 0.02515(13) 0.0287 1.0000 Uani
C2 C 0.2805(3) 0.9780(2) 0.03996(13) 0.0234 1.0000 Uani
C3 C 0.3529(3) 0.9989(2) 0.11513(14) 0.0286 1.0000 Uani
C4 C 0.3514(4) 1.1294(3) 0.13477(15) 0.0321 1.0000 Uani
C5 C 0.2774(3) 1.2412(2) 0.07955(15) 0.0293 1.0000 Uani
C6 C 0.2072(3) 1.2197(2) 0.00490(15) 0.0281 1.0000 Uani
C7 C 0.2067(3) 1.0892(2) -0.01602(14) 0.0245 1.0000 Uani
C8 C 0.2035(4) 0.6511(3) -0.14761(16) 0.0339 1.0000 Uani
C9 C 0.0886(4) 0.8421(3) -0.25265(16) 0.0376 1.0000 Uani
S2 S 0.32125(10) 0.37952(6) 0.52783(4) 0.0376 1.0000 Uani
C10 C 0.2829(3) 0.2064(2) 0.53171(15) 0.0264 1.0000 Uani
N4 N 0.2359(3) 0.1450(2) 0.60624(12) 0.0262 1.0000 Uani
N5 N 0.2323(3) 0.2379(2) 0.66093(13) 0.0297 1.0000 Uani
N6 N 0.3031(3) 0.1498(2) 0.46176(13) 0.0297 1.0000 Uani
C11 C 0.2757(3) 0.0154(2) 0.45029(14) 0.0246 1.0000 Uani
C12 C 0.3139(4) -0.0175(3) 0.37092(14) 0.0309 1.0000 Uani
C13 C 0.2881(4) -0.1457(3) 0.35342(15) 0.0363 1.0000 Uani
C14 C 0.2246(4) -0.2449(3) 0.41526(16) 0.0329 1.0000 Uani
C15 C 0.1890(4) -0.2124(2) 0.49444(15) 0.0314 1.0000 Uani
C16 C 0.2130(4) -0.0836(2) 0.51273(14) 0.0295 1.0000 Uani
C17 C 0.2750(4) 0.3609(3) 0.63148(17) 0.0338 1.0000 Uani
C18 C 0.1738(4) 0.1905(3) 0.74661(18) 0.0442 1.0000 Uani
Cu1 Cu 0.30019(4) 0.49458(3) 0.246194(16) 0.0213 1.0000 Uani
Cl1 Cl 0.51017(8) 0.62612(6) 0.17890(4) 0.0314 1.0000 Uani
Cl2 Cl 0.09623(8) 0.57443(7) 0.14666(4) 0.0351 1.0000 Uani
Cl3 Cl 0.51422(8) 0.34381(6) 0.31548(4) 0.0327 1.0000 Uani
Cl4 Cl 0.08536(8) 0.43548(6) 0.34298(4) 0.0304 1.0000 Uani
H1 H 0.321(5) 0.786(4) 0.064(2) 0.044(9) 1.0000 Uiso
H2 H 0.339(5) 0.201(4) 0.420(2) 0.048(9) 1.0000 Uiso
H31 H 0.4063 0.9192 0.1551 0.0335 1.0000 Uiso
H41 H 0.4036 1.1436 0.1889 0.0388 1.0000 Uiso
H51 H 0.2753 1.3356 0.0938 0.0357 1.0000 Uiso
H61 H 0.1554 1.2999 -0.0351 0.0331 1.0000 Uiso
H71 H 0.1545 1.0753 -0.0702 0.0289 1.0000 Uiso
H81 H 0.1938 0.5800 -0.1843 0.0416 1.0000 Uiso
H91 H 0.0780 0.7691 -0.2879 0.0463 1.0000 Uiso
H92 H 0.1729 0.9092 -0.2807 0.0463 1.0000 Uiso
H93 H -0.0338 0.8903 -0.2455 0.0463 1.0000 Uiso
H121 H 0.3606 0.0525 0.3261 0.0366 1.0000 Uiso
H131 H 0.3151 -0.1677 0.2960 0.0437 1.0000 Uiso
H141 H 0.2051 -0.3379 0.4027 0.0397 1.0000 Uiso
H151 H 0.1451 -0.2834 0.5394 0.0376 1.0000 Uiso
H161 H 0.1856 -0.0617 0.5702 0.0352 1.0000 Uiso
H171 H 0.2797 0.4353 0.6661 0.0411 1.0000 Uiso
H181 H 0.1765 0.2661 0.7805 0.0561 1.0000 Uiso
H182 H 0.2576 0.1110 0.7717 0.0561 1.0000 Uiso
H183 H 0.0474 0.1618 0.7463 0.0561 1.0000 Uiso

loop_
_atom_site_aniso_label
_atom_site_aniso_U_11
_atom_site_aniso_U_22
_atom_site_aniso_U_33
_atom_site_aniso_U_23
_atom_site_aniso_U_13
_atom_site_aniso_U_12
S1 0.0593(4) 0.0183(3) 0.0360(3) -0.0027(2) 0.0127(3) -0.0013(3)
C1 0.0285(11) 0.0189(10) 0.0279(11) -0.0003(8) 0.0084(9) -0.0027(8)
N1 0.0287(9) 0.0225(9) 0.0249(9) -0.0070(7) 0.0037(7) -0.0054(7)
N2 0.0307(10) 0.0272(10) 0.0293(10) -0.0104(8) 0.0074(8) -0.0080(8)
N3 0.0400(11) 0.0208(9) 0.0236(10) 0.0008(8) -0.0006(8) 0.0004(8)
C2 0.0256(10) 0.0216(10) 0.0221(10) -0.0016(8) 0.0051(8) -0.0013(8)
C3 0.0352(12) 0.0292(12) 0.0193(10) 0.0007(8) -0.0005(9) 0.0019(9)
C4 0.0393(13) 0.0348(13) 0.0228(11) -0.0055(9) 0.0000(10) -0.0048(10)
C5 0.0333(12) 0.0267(11) 0.0292(12) -0.0075(9) 0.0053(9) -0.0049(9)
C6 0.0284(11) 0.0232(11) 0.0311(12) -0.0015(9) 0.0026(9) 0.0002(9)
C7 0.0269(11) 0.0236(10) 0.0218(10) -0.0010(8) -0.0004(8) 0.0007(8)
C8 0.0406(14) 0.0269(12) 0.0367(13) -0.0116(10) 0.0158(11) -0.0093(10)
C9 0.0461(15) 0.0395(14) 0.0302(13) -0.0131(11) -0.0070(11) -0.0043(11)
S2 0.0532(4) 0.0207(3) 0.0385(3) 0.0004(2) -0.0122(3) -0.0058(3)
C10 0.0293(11) 0.0194(10) 0.0298(11) -0.0017(8) -0.0037(9) -0.0014(8)
N4 0.0300(10) 0.0254(9) 0.0242(9) -0.0073(7) 0.0006(8) -0.0026(8)
N5 0.0296(10) 0.0308(10) 0.0314(10) -0.0124(8) -0.0009(8) -0.0030(8)
N6 0.0427(12) 0.0248(10) 0.0199(9) 0.0027(7) 0.0022(8) -0.0055(8)
C11 0.0276(11) 0.0234(10) 0.0215(10) 0.0010(8) -0.0011(8) -0.0013(8)
C12 0.0394(13) 0.0308(12) 0.0213(11) 0.0000(9) 0.0063(9) -0.0047(10)
C13 0.0461(15) 0.0405(14) 0.0228(11) -0.0081(10) 0.0021(10) -0.0013(11)
C14 0.0384(13) 0.0276(12) 0.0333(13) -0.0079(10) -0.0045(10) 0.0003(10)
C15 0.0404(13) 0.0256(11) 0.0280(12) -0.0009(9) -0.0008(10) -0.0070(10)
C16 0.0412(13) 0.0274(12) 0.0192(10) -0.0006(9) 0.0028(9) -0.0068(10)
C17 0.0340(13) 0.0267(12) 0.0420(14) -0.0107(10) -0.0093(11) 0.0023(10)
C18 0.0528(17) 0.0526(17) 0.0348(14) -0.0230(13) 0.0142(12) -0.0217(14)
Cu1 0.02389(14) 0.01979(13) 0.01919(13) -0.00006(9) 0.00033(9) -0.00191(9)
Cl1 0.0283(3) 0.0274(3) 0.0343(3) 0.0091(2) 0.0008(2) -0.0049(2)
Cl2 0.0317(3) 0.0414(3) 0.0296(3) 0.0039(2) -0.0083(2) -0.0036(2)
Cl3 0.0275(3) 0.0330(3) 0.0314(3) 0.0115(2) 0.0029(2) 0.0023(2)
Cl4 0.0289(3) 0.0337(3) 0.0277(3) -0.0019(2) 0.0066(2) -0.0052(2)

loop_
_atom_type_symbol
_atom_type_scat_dispersion_real
_atom_type_scat_dispersion_imag
_atom_type_scat_Cromer_Mann_a1
_atom_type_scat_Cromer_Mann_b1
_atom_type_scat_Cromer_Mann_a2
_atom_type_scat_Cromer_Mann_b2
_atom_type_scat_Cromer_Mann_a3
_atom_type_scat_Cromer_Mann_b3
_atom_type_scat_Cromer_Mann_a4
_atom_type_scat_Cromer_Mann_b4
_atom_type_scat_Cromer_Mann_c
_atom_type_scat_source
'C ' 0.0033 0.0016 2.3100 20.8439 1.0200 10.2075 1.5886 0.5687 0.8650 51.6512 0.2156 International_Tables_Vol_IV_Table_2.2B
'H ' 0.0000 0.0000 0.4930 10.5109 0.3229 26.1257 0.1402 3.1424 0.0408 57.7998 0.0030 International_Tables_Vol_IV_Table_2.2B
'Cl ' 0.1484 0.1585 11.4604 0.0104 7.1964 1.1662 6.2556 18.5194 1.6455 47.7784 -9.5574 International_Tables_Vol_IV_Table_2.2B
'Cu ' 0.3201 1.2651 13.3380 3.5828 7.1676 0.2470 5.6158 11.3966 1.6735 64.8126 1.1910 International_Tables_Vol_IV_Table_2.2B
'N ' 0.0061 0.0033 12.2126 0.0057 3.1322 9.8933 2.0125 28.9975 1.1663 0.5826 -11.5290 International_Tables_Vol_IV_Table_2.2B
'S ' 0.1246 0.1234 6.9053 1.4679 5.2034 22.2151 1.4379 0.2536 1.5863 56.1720 0.8669 International_Tables_Vol_IV_Table_2.2B

loop_
_geom_angle_atom_site_label_1
_geom_angle_site_symmetry_1
_geom_angle_atom_site_label_2
_geom_angle_site_symmetry_2
_geom_angle_atom_site_label_3
_geom_angle_site_symmetry_3
_geom_angle
_geom_angle_publ_flag
C1 . S1 . C8 . 87.84(12) yes
S1 . C1 . N1 . 114.36(18) yes
S1 . C1 . N3 . 119.48(17) yes
N1 . C1 . N3 . 126.2(2) yes
C1 . N1 . N2 . 108.13(19) yes
N1 . N2 . C8 . 118.0(2) yes
N1 . N2 . C9 . 117.00(19) yes
C8 . N2 . C9 . 125.0(2) yes
C1 . N3 . C2 . 128.9(2) yes
C1 . N3 . H1 . 117(2) no
C2 . N3 . H1 . 114(2) no
N3 . C2 . C3 . 116.5(2) yes
N3 . C2 . C7 . 123.6(2) yes
C3 . C2 . C7 . 119.9(2) yes
C2 . C3 . C4 . 120.3(2) yes
C2 . C3 . H31 . 119.854 no
C4 . C3 . H31 . 119.854 no
C3 . C4 . C5 . 120.4(2) yes
C3 . C4 . H41 . 119.822 no
C5 . C4 . H41 . 119.822 no
C4 . C5 . C6 . 119.0(2) yes
C4 . C5 . H51 . 120.501 no
C6 . C5 . H51 . 120.501 no
C5 . C6 . C7 . 121.6(2) yes
C5 . C6 . H61 . 119.195 no
C7 . C6 . H61 . 119.195 no
C2 . C7 . C6 . 118.8(2) yes
C2 . C7 . H71 . 120.585 no
C6 . C7 . H71 . 120.585 no
S1 . C8 . N2 . 111.64(18) yes
S1 . C8 . H81 . 124.181 no
N2 . C8 . H81 . 124.181 no
N2 . C9 . H91 . 109.467 no
N2 . C9 . H92 . 109.467 no
H91 . C9 . H92 . 109.476 no
N2 . C9 . H93 . 109.466 no
H91 . C9 . H93 . 109.476 no
H92 . C9 . H93 . 109.476 no
C10 . S2 . C17 . 87.87(12) yes
S2 . C10 . N4 . 114.25(17) yes
S2 . C10 . N6 . 119.32(17) yes
N4 . C10 . N6 . 126.4(2) yes
C10 . N4 . N5 . 108.28(19) yes
N4 . N5 . C17 . 117.6(2) yes
N4 . N5 . C18 . 116.5(2) yes
C17 . N5 . C18 . 125.9(2) yes
C10 . N6 . C11 . 128.8(2) yes
C10 . N6 . H2 . 115(2) no
C11 . N6 . H2 . 116(2) no
N6 . C11 . C12 . 116.5(2) yes
N6 . C11 . C16 . 124.2(2) yes
C12 . C11 . C16 . 119.3(2) yes
C11 . C12 . C13 . 120.6(2) yes
C11 . C12 . H121 . 119.700 no
C13 . C12 . H121 . 119.700 no
C12 . C13 . C14 . 120.5(2) yes
C12 . C13 . H131 . 119.762 no
C14 . C13 . H131 . 119.762 no
C13 . C14 . C15 . 118.7(2) yes
C13 . C14 . H141 . 120.630 no
C15 . C14 . H141 . 120.630 no
C14 . C15 . C16 . 121.4(2) yes
C14 . C15 . H151 . 119.299 no
C16 . C15 . H151 . 119.299 no
C11 . C16 . C15 . 119.5(2) yes
C11 . C16 . H161 . 120.268 no
C15 . C16 . H161 . 120.268 no
S2 . C17 . N5 . 111.97(18) yes
S2 . C17 . H171 . 124.014 no
N5 . C17 . H171 . 124.014 no
N5 . C18 . H181 . 109.466 no
N5 . C18 . H182 . 109.467 no
H181 . C18 . H182 . 109.476 no
N5 . C18 . H183 . 109.466 no
H181 . C18 . H183 . 109.476 no
H182 . C18 . H183 . 109.476 no
Cl1 . Cu1 . Cl2 . 91.07(2) yes
Cl1 . Cu1 . Cl3 . 92.95(2) yes
Cl2 . Cu1 . Cl3 . 156.57(3) yes
Cl1 . Cu1 . Cl4 . 156.43(3) yes
Cl2 . Cu1 . Cl4 . 93.20(2) yes
Cl3 . Cu1 . Cl4 . 92.28(2) yes

loop_
_geom_bond_atom_site_label_1
_geom_bond_site_symmetry_1
_geom_bond_atom_site_label_2
_geom_bond_site_symmetry_2
_geom_bond_distance
_geom_bond_publ_flag
S1 . C1 . 1.759(2) yes
S1 . C8 . 1.694(3) yes
C1 . N1 . 1.313(3) yes
C1 . N3 . 1.339(3) yes
N1 . N2 . 1.376(3) yes
N2 . C8 . 1.296(3) yes
N2 . C9 . 1.466(3) yes
N3 . C2 . 1.414(3) yes
N3 . H1 . 0.80(4) no
C2 . C3 . 1.393(3) yes
C2 . C7 . 1.396(3) yes
C3 . C4 . 1.382(4) yes
C3 . H31 . 1.000 no
C4 . C5 . 1.394(4) yes
C4 . H41 . 1.000 no
C5 . C6 . 1.380(3) yes
C5 . H51 . 1.000 no
C6 . C7 . 1.392(3) yes
C6 . H61 . 1.000 no
C7 . H71 . 1.000 no
C8 . H81 . 1.000 no
C9 . H91 . 1.000 no
C9 . H92 . 1.000 no
C9 . H93 . 1.000 no
S2 . C10 . 1.760(2) yes
S2 . C17 . 1.688(3) yes
C10 . N4 . 1.317(3) yes
C10 . N6 . 1.341(3) yes
N4 . N5 . 1.374(3) yes
N5 . C17 . 1.303(3) yes
N5 . C18 . 1.460(3) yes
N6 . C11 . 1.410(3) yes
N6 . H2 . 0.84(4) no
C11 . C12 . 1.391(3) yes
C11 . C16 . 1.396(3) yes
C12 . C13 . 1.378(4) yes
C12 . H121 . 1.000 no
C13 . C14 . 1.394(4) yes
C13 . H131 . 1.000 no
C14 . C15 . 1.384(4) yes
C14 . H141 . 1.000 no
C15 . C16 . 1.386(3) yes
C15 . H151 . 1.000 no
C16 . H161 . 1.000 no
C17 . H171 . 1.000 no
C18 . H181 . 1.000 no
C18 . H182 . 1.000 no
C18 . H183 . 1.000 no
Cu1 . Cl1 . 2.2635(6) yes
Cu1 . Cl2 . 2.2385(6) yes
Cu1 . Cl3 . 2.2721(6) yes
Cu1 . Cl4 . 2.2516(6) yes

loop_
_geom_hbond_atom_site_label_D
_geom_hbond_atom_site_label_H
_geom_hbond_atom_site_label_A
_geom_hbond_site_symmetry_A
_geom_hbond_distance_DH
_geom_hbond_distance_HA
_geom_hbond_distance_DA
_geom_hbond_angle_DHA
_geom_hbond_publ_flag
N3 H1 Cl1 . 0.80(4) 2.60(4) 3.378(2) 166(3) yes
N6 H2 Cl3 . 0.84(4) 2.45(4) 3.266(2) 166(3) yes
